data_4337493
loop_
_publ_author_name
'Samarasekere, Pradeep'
'Wang, Xiqu'
'Jacobson, Allan J.'
'Tapp, Joshua'
'M\"oller, Angela'

_publ_section_title
;
 Synthesis, crystal structures, magnetic, and thermal properties of
 divalent metal formate-formamide layered compounds.
;
_journal_issue 1
_journal_name_full 'Inorganic chemistry'
_journal_page_first 244
_journal_page_last 256
_journal_paper_doi 10.1021/ic402200v
_journal_volume 53
_journal_year 2014
_chemical_formula_sum 'C4 H8 Mg N2 O6'
_chemical_formula_weight 204.43
_chemical_name_systematic
;
 ?
;
_space_group_IT_number 14
_symmetry_cell_setting monoclinic
_symmetry_space_group_name_Hall '-P 2ybc'
_symmetry_space_group_name_H-M 'P 1 21/c 1'
_atom_sites_solution_hydrogens geom
_atom_sites_solution_primary direct
_atom_sites_solution_secondary difmap
_audit_creation_method SHELXL-97
_cell_angle_alpha 90.00
_cell_angle_beta 91.0330(10)
_cell_angle_gamma 90.00
_cell_formula_units_Z 4
_cell_length_a 8.6278(9)
_cell_length_b 8.4343(9)
_cell_length_c 12.1534(13)
_cell_measurement_temperature 298(2)
_cell_volume 884.25(16)
_computing_structure_refinement 'SHELXL-97 (Sheldrick, 1997)'
_diffrn_ambient_temperature 298(2)
_diffrn_measured_fraction_theta_full 0.991
_diffrn_measured_fraction_theta_max 0.943
_diffrn_measurement_device_type 'Bruker ApexII'
_diffrn_measurement_method 'narrow frame'
_diffrn_radiation_monochromator graphite
_diffrn_radiation_source 'fine-focus sealed tube'
_diffrn_radiation_type MoK\a
_diffrn_radiation_wavelength 0.71073
_diffrn_reflns_av_R_equivalents 0.0355
_diffrn_reflns_av_sigmaI/netI 0.0235
_diffrn_reflns_limit_h_max 11
_diffrn_reflns_limit_h_min -8
_diffrn_reflns_limit_k_max 11
_diffrn_reflns_limit_k_min -11
_diffrn_reflns_limit_l_max 15
_diffrn_reflns_limit_l_min -13
_diffrn_reflns_number 5855
_diffrn_reflns_theta_full 25.50
_diffrn_reflns_theta_max 28.33
_diffrn_reflns_theta_min 2.36
_exptl_absorpt_coefficient_mu 0.204
_exptl_absorpt_correction_T_max 0.9604
_exptl_absorpt_correction_T_min 0.9050
_exptl_absorpt_correction_type psi-scan
_exptl_absorpt_process_details 'Bruker XPREP 2008/2'
_exptl_crystal_colour Colorless
_exptl_crystal_density_diffrn 1.536
_exptl_crystal_density_method 'not measured'
_exptl_crystal_description 'Square pyramid'
_exptl_crystal_F_000 424
_exptl_crystal_size_max 0.50
_exptl_crystal_size_mid 0.30
_exptl_crystal_size_min 0.20
_refine_diff_density_max 0.226
_refine_diff_density_min -0.365
_refine_diff_density_rms 0.052
_refine_ls_extinction_method none
_refine_ls_goodness_of_fit_ref 1.047
_refine_ls_hydrogen_treatment mixed
_refine_ls_matrix_type full
_refine_ls_number_parameters 153
_refine_ls_number_reflns 2076
_refine_ls_number_restraints 0
_refine_ls_restrained_S_all 1.047
_refine_ls_R_factor_all 0.0330
_refine_ls_R_factor_gt 0.0308
_refine_ls_shift/su_max 0.000
_refine_ls_shift/su_mean 0.000
_refine_ls_structure_factor_coef Fsqd
_refine_ls_weighting_details 'calc w=1/[\s^2^(Fo^2^)+(0.0464P)^2^+0.0000P] where P=(Fo^2^+2Fc^2^)/3'
_refine_ls_weighting_scheme calc
_refine_ls_wR_factor_gt 0.0903
_refine_ls_wR_factor_ref 0.0915
_reflns_number_gt 1921
_reflns_number_total 2076
_reflns_threshold_expression >2sigma(I)
_cod_data_source_file ic402200v_si_002.cif
_cod_data_source_block 5Mg
_cod_depositor_comments
;
The following automatic conversions were performed:

'_symmetry_cell_setting' value 'Monoclinic' changed to 'monoclinic'
according to
/usr/data/users/saulius/automatic-downloads/current/ACS/lib/dictionaries/cif_core.dic
dictionary named 'cif_core.dic' version 2.4.2 from 2011-04-26.

Automatic conversion script
Id: cif_fix_values 2281 2013-09-26 08:29:07Z andrius 
;
_cod_original_sg_symbol_H-M P2(1)/c
_cod_database_code 4337493

loop_
_symmetry_equiv_pos_as_xyz
'x, y, z'
'-x, y+1/2, -z+1/2'
'-x, -y, -z'
'x, -y-1/2, z-1/2'

loop_
_atom_site_label
_atom_site_type_symbol
_atom_site_fract_x
_atom_site_fract_y
_atom_site_fract_z
_atom_site_U_iso_or_equiv
_atom_site_adp_type
_atom_site_occupancy
_atom_site_symmetry_multiplicity
_atom_site_calc_flag
_atom_site_refinement_flags
Mg1 Mg 0.0000 0.0000 0.5000 0.01626(14) Uani 1 2 d S
Mg3 Mg 0.5000 0.5000 0.5000 0.01686(14) Uani 1 2 d S
O1 O 0.10736(8) 0.21269(7) 0.54327(6) 0.02254(18) Uani 1 1 d .
O2 O -0.21430(8) 0.09874(8) 0.51907(6) 0.02314(18) Uani 1 1 d .
O3 O 0.00820(9) 0.06103(8) 0.33366(6) 0.02513(19) Uani 1 1 d .
O4 O -0.39398(8) 0.28559(8) 0.52137(6) 0.02671(19) Uani 1 1 d .
O5 O 0.28829(8) 0.39962(8) 0.54230(6) 0.02239(17) Uani 1 1 d .
O6 O 0.44369(9) 0.44216(9) 0.33624(6) 0.02906(19) Uani 1 1 d .
N3 N -0.08939(14) 0.06416(14) 0.16047(9) 0.0427(3) Uani 1 1 d .
N4 N 0.66053(12) 0.46952(13) 0.23565(8) 0.0353(2) Uani 1 1 d .
C1 C 0.23230(12) 0.26975(11) 0.51189(8) 0.0221(2) Uani 1 1 d .
C2 C -0.27705(12) 0.22218(12) 0.48418(9) 0.0251(2) Uani 1 1 d .
C3 C -0.08807(13) 0.02015(13) 0.26390(9) 0.0321(3) Uani 1 1 d .
C4 C 0.51744(13) 0.42434(13) 0.25053(9) 0.0299(2) Uani 1 1 d .
H2 H -0.0194(18) 0.1320(18) 0.1380(13) 0.047(4) Uiso 1 1 d .
H1 H 0.2917(18) 0.2135(18) 0.4637(13) 0.043(4) Uiso 1 1 d .
H3 H 0.4727(16) 0.3732(16) 0.1882(12) 0.032(3) Uiso 1 1 d .
H4 H 0.701(2) 0.4533(18) 0.1746(14) 0.045(4) Uiso 1 1 d .
H5 H 0.7131(19) 0.5127(16) 0.2880(14) 0.039(4) Uiso 1 1 d .
H6 H -0.224(2) 0.273(2) 0.4323(14) 0.062(5) Uiso 1 1 d .
H7 H -0.165(2) -0.0476(17) 0.2834(13) 0.051(4) Uiso 1 1 d .
H8 H -0.167(2) 0.031(2) 0.1198(16) 0.066(6) Uiso 1 1 d .

loop_
_atom_site_aniso_label
_atom_site_aniso_U_11
_atom_site_aniso_U_22
_atom_site_aniso_U_33
_atom_site_aniso_U_23
_atom_site_aniso_U_13
_atom_site_aniso_U_12
Mg1 0.0146(2) 0.0152(2) 0.0191(2) 0.00034(13) 0.00182(17) -0.00014(14)
Mg3 0.0142(2) 0.0154(2) 0.0211(3) -0.00083(14) 0.00185(17) 0.00074(14)
O1 0.0210(4) 0.0196(3) 0.0272(4) -0.0020(2) 0.0041(3) -0.0037(2)
O2 0.0192(4) 0.0210(3) 0.0294(4) 0.0034(2) 0.0038(3) 0.0051(2)
O3 0.0240(4) 0.0311(4) 0.0203(3) 0.0037(3) -0.0003(3) -0.0022(3)
O4 0.0224(4) 0.0208(4) 0.0371(4) 0.0019(3) 0.0039(3) 0.0055(3)
O5 0.0192(4) 0.0207(3) 0.0274(3) -0.0036(2) 0.0040(3) -0.0040(2)
O6 0.0234(4) 0.0417(4) 0.0222(4) -0.0052(3) 0.0026(3) -0.0023(3)
N3 0.0444(6) 0.0527(6) 0.0305(5) 0.0169(4) -0.0171(5) -0.0237(5)
N4 0.0317(5) 0.0475(6) 0.0269(5) -0.0073(4) 0.0098(4) -0.0047(4)
C1 0.0221(5) 0.0197(4) 0.0248(4) -0.0027(3) 0.0057(4) -0.0016(3)
C2 0.0253(5) 0.0222(5) 0.0281(5) 0.0048(3) 0.0062(4) 0.0042(3)
C3 0.0253(5) 0.0385(5) 0.0322(6) 0.0131(4) -0.0059(4) -0.0100(4)
C4 0.0291(6) 0.0387(6) 0.0218(5) -0.0046(4) 0.0011(4) 0.0008(4)

loop_
_atom_type_symbol
_atom_type_description
_atom_type_scat_dispersion_real
_atom_type_scat_dispersion_imag
_atom_type_scat_source
C C 0.0033 0.0016 'International Tables Vol C Tables 4.2.6.8 and 6.1.1.4'
Mg Mg 0.0486 0.0363 'International Tables Vol C Tables 4.2.6.8 and 6.1.1.4'
N N 0.0061 0.0033 'International Tables Vol C Tables 4.2.6.8 and 6.1.1.4'
O O 0.0106 0.0060 'International Tables Vol C Tables 4.2.6.8 and 6.1.1.4'
H H 0.0000 0.0000 'International Tables Vol C Tables 4.2.6.8 and 6.1.1.4'

loop_
_geom_angle_atom_site_label_1
_geom_angle_atom_site_label_2
_geom_angle_atom_site_label_3
_geom_angle
_geom_angle_site_symmetry_1
_geom_angle_site_symmetry_3
O2 Mg1 O2 180.00(4) . 3_556
O2 Mg1 O1 91.12(3) . .
O2 Mg1 O1 88.88(3) 3_556 .
O2 Mg1 O1 88.88(3) . 3_556
O2 Mg1 O1 91.12(3) 3_556 3_556
O1 Mg1 O1 180.0 . 3_556
O2 Mg1 O3 86.80(3) . 3_556
O2 Mg1 O3 93.20(3) 3_556 3_556
O1 Mg1 O3 89.46(3) . 3_556
O1 Mg1 O3 90.54(3) 3_556 3_556
O2 Mg1 O3 93.20(3) . .
O2 Mg1 O3 86.80(3) 3_556 .
O1 Mg1 O3 90.54(3) . .
O1 Mg1 O3 89.46(3) 3_556 .
O3 Mg1 O3 180.0 3_556 .
O4 Mg3 O4 180.0 3_566 1_655
O4 Mg3 O5 89.92(3) 3_566 .
O4 Mg3 O5 90.08(3) 1_655 .
O4 Mg3 O5 90.08(3) 3_566 3_666
O4 Mg3 O5 89.92(3) 1_655 3_666
O5 Mg3 O5 180.000(17) . 3_666
O4 Mg3 O6 90.59(3) 3_566 3_666
O4 Mg3 O6 89.41(3) 1_655 3_666
O5 Mg3 O6 92.83(3) . 3_666
O5 Mg3 O6 87.17(3) 3_666 3_666
O4 Mg3 O6 89.41(3) 3_566 .
O4 Mg3 O6 90.59(3) 1_655 .
O5 Mg3 O6 87.17(3) . .
O5 Mg3 O6 92.83(3) 3_666 .
O6 Mg3 O6 180.0 3_666 .
C1 O1 Mg1 129.69(6) . .
C2 O2 Mg1 133.70(7) . .
C3 O3 Mg1 124.46(7) . .
C2 O4 Mg3 134.79(7) . 1_455
C1 O5 Mg3 128.18(6) . .
C4 O6 Mg3 135.39(8) . .
C3 N3 H2 119.2(10) . .
C3 N3 H8 116.7(12) . .
H2 N3 H8 123.8(16) . .
C4 N4 H4 118.9(12) . .
C4 N4 H5 120.7(11) . .
H4 N4 H5 120.4(16) . .
O1 C1 O5 125.41(9) . .
O1 C1 H1 119.5(10) . .
O5 C1 H1 115.1(10) . .
O4 C2 O2 126.23(9) . .
O4 C2 H6 118.7(12) . .
O2 C2 H6 114.7(12) . .
O3 C3 N3 125.30(10) . .
O3 C3 H7 119.0(11) . .
N3 C3 H7 115.7(11) . .
O6 C4 N4 125.53(11) . .
O6 C4 H3 121.3(8) . .
N4 C4 H3 113.2(8) . .

loop_
_geom_bond_atom_site_label_1
_geom_bond_atom_site_label_2
_geom_bond_distance
_geom_bond_site_symmetry_2
Mg1 O2 2.0448(7) .
Mg1 O2 2.0448(7) 3_556
Mg1 O1 2.0821(6) .
Mg1 O1 2.0821(6) 3_556
Mg1 O3 2.0886(7) 3_556
Mg1 O3 2.0886(7) .
Mg3 O4 2.0411(7) 3_566
Mg3 O4 2.0411(7) 1_655
Mg3 O5 2.0860(7) .
Mg3 O5 2.0860(7) 3_666
Mg3 O6 2.0976(7) 3_666
Mg3 O6 2.0976(7) .
O1 C1 1.2465(11) .
O2 C2 1.2444(12) .
O3 C3 1.2256(14) .
O4 C2 1.2346(12) .
O4 Mg3 2.0411(7) 1_455
O5 C1 1.2503(12) .
O6 C4 1.2396(13) .
N3 C3 1.3105(15) .
N3 H2 0.879(15) .
N3 H8 0.87(2) .
N4 C4 1.3077(15) .
N4 H4 0.836(17) .
N4 H5 0.856(17) .
C1 H1 0.918(16) .
C2 H6 0.895(18) .
C3 H7 0.910(16) .
C4 H3 0.948(15) .

loop_
_geom_torsion_atom_site_label_1
_geom_torsion_atom_site_label_2
_geom_torsion_atom_site_label_3
_geom_torsion_atom_site_label_4
_geom_torsion
_geom_torsion_site_symmetry_1
O2 Mg1 O1 C1 -148.17(8) .
O2 Mg1 O1 C1 31.83(8) 3_556
O1 Mg1 O1 C1 65(100) 3_556
O3 Mg1 O1 C1 125.04(9) 3_556
O3 Mg1 O1 C1 -54.96(9) .
O2 Mg1 O2 C2 -42(100) 3_556
O1 Mg1 O2 C2 50.54(10) .
O1 Mg1 O2 C2 -129.46(10) 3_556
O3 Mg1 O2 C2 139.94(10) 3_556
O3 Mg1 O2 C2 -40.06(10) .
O2 Mg1 O3 C3 -57.57(9) .
O2 Mg1 O3 C3 122.43(9) 3_556
O1 Mg1 O3 C3 -148.72(9) .
O1 Mg1 O3 C3 31.28(9) 3_556
O3 Mg1 O3 C3 85(74) 3_556
O4 Mg3 O5 C1 136.43(8) 3_566
O4 Mg3 O5 C1 -43.57(8) 1_655
O5 Mg3 O5 C1 42(100) 3_666
O6 Mg3 O5 C1 -132.98(8) 3_666
O6 Mg3 O5 C1 47.02(8) .
O4 Mg3 O6 C4 110.29(10) 3_566
O4 Mg3 O6 C4 -69.71(10) 1_655
O5 Mg3 O6 C4 -159.76(11) .
O5 Mg3 O6 C4 20.24(11) 3_666
O6 Mg3 O6 C4 75(100) 3_666
Mg1 O1 C1 O5 179.86(7) .
Mg3 O5 C1 O1 177.06(7) .
Mg3 O4 C2 O2 167.76(8) 1_455
Mg1 O2 C2 O4 -162.44(8) .
Mg1 O3 C3 N3 176.15(10) .
Mg3 O6 C4 N4 -14.50(19) .
